data_1504154
loop_
_publ_author_name
'Thirion, Damien'
'Poriel, Cyril'
'Barri\`ere, Fr\'ed\'eric'
'M\'etivier, R\'emi'
'Jeannin, Olivier'
'Rault-Berthelot, Jo\"elle'

_publ_section_title
;
 Tuning the optical properties of aryl-substituted
 dispirofluorene-indenofluorene isomers through intramolecular excimer
 formation.
;
_journal_issue 21
_journal_name_full 'Organic letters'
_journal_page_first 4794
_journal_page_last 4797
_journal_paper_doi 10.1021/ol901750x
_journal_volume 11
_journal_year 2009
_chemical_formula_moiety '2(C68 H38 F4), C5 H12'
_chemical_formula_sum 'C141 H88 F8'
_chemical_formula_weight 1934.11
_chemical_name_systematic
;
 ?
;
_space_group_IT_number 2
_symmetry_cell_setting triclinic
_symmetry_space_group_name_Hall '-P 1'
_symmetry_space_group_name_H-M 'P -1'
_atom_sites_solution_hydrogens geom
_atom_sites_solution_primary direct
_atom_sites_solution_secondary difmap
_audit_creation_method SHELXL-97
_cell_angle_alpha 106.176(2)
_cell_angle_beta 91.373(2)
_cell_angle_gamma 106.571(2)
_cell_formula_units_Z 2
_cell_length_a 14.2342(8)
_cell_length_b 16.3982(11)
_cell_length_c 23.0578(15)
_cell_measurement_reflns_used 8794
_cell_measurement_temperature 100(2)
_cell_measurement_theta_max 27.29
_cell_measurement_theta_min 2.51
_cell_volume 4922.9(5)
_computing_cell_refinement 'Bruker SMART, 2006'
_computing_data_collection 'Bruker SMART, 2006'
_computing_data_reduction 'Bruker SAINT, 2006'
_computing_molecular_graphics 'Ortep-3 for Windows (Farrugia, 1997)'
_computing_publication_material 'WinGX publication routines (Farrugia, 1999)'
_computing_structure_refinement 'SHELXL-97 (Sheldrick, 1997)'
_computing_structure_solution 'SIR97 (Altomare et al., 1999)'
_diffrn_ambient_temperature 100(2)
_diffrn_detector 'CCD plate'
_diffrn_measured_fraction_theta_full 0.980
_diffrn_measured_fraction_theta_max 0.980
_diffrn_measurement_device_type 'APEXII, Bruker-AXS'
_diffrn_measurement_method 'CCD rotation images, thin slices'
_diffrn_radiation_monochromator graphite
_diffrn_radiation_source 'fine-focus sealed tube'
_diffrn_radiation_type MoK\a
_diffrn_radiation_wavelength 0.71073
_diffrn_reflns_av_R_equivalents 0.0674
_diffrn_reflns_av_sigmaI/netI 0.0959
_diffrn_reflns_limit_h_max 12
_diffrn_reflns_limit_h_min -18
_diffrn_reflns_limit_k_max 21
_diffrn_reflns_limit_k_min -20
_diffrn_reflns_limit_l_max 29
_diffrn_reflns_limit_l_min -29
_diffrn_reflns_number 57009
_diffrn_reflns_theta_full 27.55
_diffrn_reflns_theta_max 27.55
_diffrn_reflns_theta_min 0.93
_exptl_absorpt_coefficient_mu 0.085
_exptl_absorpt_correction_T_max 0.992
_exptl_absorpt_correction_T_min 0.985
_exptl_absorpt_correction_type multi-scan
_exptl_absorpt_process_details
;
  [Sheldrick, G.M. (2002). SADABS Bruker AXS Inc., Madison, Wisconsin, USA]
;
_exptl_crystal_colour colourless
_exptl_crystal_density_diffrn 1.305
_exptl_crystal_density_method 'not measured'
_exptl_crystal_description prism
_exptl_crystal_F_000 2012
_exptl_crystal_size_max 0.37
_exptl_crystal_size_mid 0.15
_exptl_crystal_size_min 0.10
_refine_diff_density_max 1.765
_refine_diff_density_min -0.421
_refine_diff_density_rms 0.103
_refine_ls_extinction_method none
_refine_ls_goodness_of_fit_ref 1.082
_refine_ls_hydrogen_treatment constr
_refine_ls_matrix_type full
_refine_ls_number_parameters 1344
_refine_ls_number_reflns 22263
_refine_ls_number_restraints 0
_refine_ls_restrained_S_all 1.082
_refine_ls_R_factor_all 0.1193
_refine_ls_R_factor_gt 0.0758
_refine_ls_shift/su_max 0.000
_refine_ls_shift/su_mean 0.000
_refine_ls_structure_factor_coef Fsqd
_refine_ls_weighting_details 'calc w=1/[\s^2^(Fo^2^)+(0.0879P)^2^+1.8059P] where P=(Fo^2^+2Fc^2^)/3'
_refine_ls_weighting_scheme calc
_refine_ls_wR_factor_gt 0.1698
_refine_ls_wR_factor_ref 0.2013
_reflns_number_gt 15093
_reflns_number_total 22263
_reflns_threshold_expression >2sigma(I)
_cod_data_source_file ol901750x_si_002.cif
_cod_data_source_block DT142cis
_cod_original_sg_symbol_Hall -P1
_cod_original_sg_symbol_H-M P-1
_cod_database_code 1504154

loop_
_symmetry_equiv_pos_as_xyz
'x, y, z'
'-x, -y, -z'

loop_
_atom_site_label
_atom_site_type_symbol
_atom_site_fract_x
_atom_site_fract_y
_atom_site_fract_z
_atom_site_U_iso_or_equiv
_atom_site_adp_type
_atom_site_occupancy
_atom_site_symmetry_multiplicity
_atom_site_calc_flag
_atom_site_refinement_flags
C1 C 1.19046(19) 0.59045(18) 0.12344(12) 0.0165(6) Uani 1 1 d .
H1 H 1.2078 0.5555 0.1448 0.020 Uiso 1 1 calc R
C2 C 1.10559(19) 0.55654(19) 0.08172(12) 0.0194(6) Uani 1 1 d .
H2 H 1.0666 0.4978 0.0744 0.023 Uiso 1 1 calc R
C3 C 1.07914(19) 0.60984(19) 0.05121(13) 0.0196(6) Uani 1 1 d .
H3 H 1.0219 0.5865 0.0241 0.024 Uiso 1 1 calc R
C4 C 1.13655(19) 0.69748(18) 0.06033(12) 0.0184(6) Uani 1 1 d .
H4 H 1.1183 0.7330 0.0398 0.022 Uiso 1 1 calc R
C5 C 1.22186(18) 0.73068(17) 0.10090(12) 0.0137(5) Uani 1 1 d .
C6 C 1.24771(18) 0.67716(17) 0.13193(11) 0.0131(5) Uani 1 1 d .
C7 C 1.34332(18) 0.72867(17) 0.17442(11) 0.0125(5) Uani 1 1 d .
C8 C 1.36374(18) 0.82163(17) 0.16726(11) 0.0123(5) Uani 1 1 d .
C9 C 1.29497(19) 0.81948(18) 0.12097(12) 0.0148(5) Uani 1 1 d .
C10 C 1.3012(2) 0.89273(19) 0.10096(13) 0.0193(6) Uani 1 1 d .
H10 H 1.2542 0.8896 0.0710 0.023 Uiso 1 1 calc R
C11 C 1.3774(2) 0.97038(19) 0.12556(13) 0.0191(6) Uani 1 1 d .
H11 H 1.3833 1.0196 0.1117 0.023 Uiso 1 1 calc R
C12 C 1.44548(19) 0.97410(17) 0.17152(12) 0.0142(5) Uani 1 1 d .
C13 C 1.43947(18) 0.90094(17) 0.19326(12) 0.0135(5) Uani 1 1 d .
C14 C 1.52013(18) 0.92788(17) 0.24663(12) 0.0142(5) Uani 1 1 d .
C15 C 1.57753(19) 1.02222(18) 0.24687(12) 0.0155(6) Uani 1 1 d .
C16 C 1.53269(19) 1.04848(18) 0.20335(12) 0.0160(6) Uani 1 1 d .
C17 C 1.5739(2) 1.13176(18) 0.19557(13) 0.0183(6) Uani 1 1 d .
H17 H 1.5441 1.1495 0.1669 0.022 Uiso 1 1 calc R
C18 C 1.6602(2) 1.18805(19) 0.23129(13) 0.0210(6) Uani 1 1 d .
H18 H 1.6888 1.2439 0.2264 0.025 Uiso 1 1 calc R
C19 C 1.7048(2) 1.16185(19) 0.27453(13) 0.0216(6) Uani 1 1 d .
H19 H 1.7626 1.2006 0.2982 0.026 Uiso 1 1 calc R
C20 C 1.66422(19) 1.07895(19) 0.28278(13) 0.0196(6) Uani 1 1 d .
H20 H 1.6941 1.0616 0.3116 0.024 Uiso 1 1 calc R
C21 C 1.47967(18) 0.92567(17) 0.30700(12) 0.0146(5) Uani 1 1 d .
C22 C 1.41421(19) 0.96766(18) 0.33632(12) 0.0170(6) Uani 1 1 d .
H22 H 1.3891 1.0030 0.3190 0.020 Uiso 1 1 calc R
C23 C 1.38631(19) 0.95642(17) 0.39212(12) 0.0159(6) Uani 1 1 d .
C24 C 1.31924(19) 1.00192(18) 0.42703(12) 0.0169(6) Uani 1 1 d .
C25 C 1.24093(19) 1.01798(18) 0.39851(13) 0.0196(6) Uani 1 1 d .
H25 H 1.2318 1.0030 0.3563 0.024 Uiso 1 1 calc R
C26 C 1.1770(2) 1.05614(19) 0.43288(14) 0.0236(6) Uani 1 1 d .
H26 H 1.1250 1.0665 0.4139 0.028 Uiso 1 1 calc R
C29 C 1.3315(2) 1.0269(2) 0.49052(13) 0.0229(6) Uani 1 1 d .
H29 H 1.3835 1.0174 0.5101 0.027 Uiso 1 1 calc R
C27 C 1.1913(2) 1.0784(2) 0.49530(14) 0.0268(7) Uani 1 1 d .
C28 C 1.2684(2) 1.0653(2) 0.52509(14) 0.0251(7) Uani 1 1 d .
H28 H 1.2777 1.0819 0.5673 0.030 Uiso 1 1 calc R
C30 C 1.4235(2) 0.90063(19) 0.41619(12) 0.0196(6) Uani 1 1 d .
H30 H 1.4028 0.8908 0.4523 0.024 Uiso 1 1 calc R
C31 C 1.4899(2) 0.85978(18) 0.38782(12) 0.0188(6) Uani 1 1 d .
H31 H 1.5138 0.8233 0.4047 0.023 Uiso 1 1 calc R
C32 C 1.52035(19) 0.87421(18) 0.33362(12) 0.0161(6) Uani 1 1 d .
C33 C 1.59052(19) 0.84326(18) 0.29466(12) 0.0160(6) Uani 1 1 d .
C34 C 1.6557(2) 0.79637(18) 0.30215(13) 0.0197(6) Uani 1 1 d .
H34 H 1.6575 0.7774 0.3365 0.024 Uiso 1 1 calc R
C35 C 1.7174(2) 0.77831(18) 0.25813(13) 0.0193(6) Uani 1 1 d .
H35 H 1.7618 0.7486 0.2641 0.023 Uiso 1 1 calc R
C36 C 1.71534(19) 0.80328(18) 0.20489(12) 0.0171(6) Uani 1 1 d .
C37 C 1.77752(19) 0.77952(18) 0.15587(13) 0.0186(6) Uani 1 1 d .
C38 C 1.8078(2) 0.70312(19) 0.14609(13) 0.0218(6) Uani 1 1 d .
H38 H 1.7934 0.6692 0.1729 0.026 Uiso 1 1 calc R
C39 C 1.8586(2) 0.6770(2) 0.09742(14) 0.0253(7) Uani 1 1 d .
H39 H 1.8781 0.6260 0.0914 0.030 Uiso 1 1 calc R
C40 C 1.8794(2) 0.7271(2) 0.05860(14) 0.0252(7) Uani 1 1 d .
C41 C 1.8540(2) 0.8043(2) 0.06687(15) 0.0304(7) Uani 1 1 d .
H41 H 1.8704 0.8384 0.0403 0.036 Uiso 1 1 calc R
C42 C 1.8033(2) 0.8295(2) 0.11581(14) 0.0249(7) Uani 1 1 d .
H42 H 1.7860 0.8816 0.1221 0.030 Uiso 1 1 calc R
C43 C 1.64948(18) 0.85116(18) 0.19820(12) 0.0152(5) Uani 1 1 d .
H43 H 1.6465 0.8695 0.1637 0.018 Uiso 1 1 calc R
C44 C 1.58949(19) 0.87069(18) 0.24301(12) 0.0160(6) Uani 1 1 d .
C45 C 1.42471(18) 0.68590(17) 0.15346(12) 0.0134(5) Uani 1 1 d .
C46 C 1.46801(18) 0.68091(17) 0.10011(12) 0.0143(5) Uani 1 1 d .
H46 H 1.4505 0.7076 0.0726 0.017 Uiso 1 1 calc R
C47 C 1.53881(19) 0.63521(18) 0.08771(12) 0.0157(6) Uani 1 1 d .
C48 C 1.58694(18) 0.62985(18) 0.03097(12) 0.0160(6) Uani 1 1 d .
C49 C 1.5961(2) 0.69393(19) 0.00097(13) 0.0238(7) Uani 1 1 d .
H49 H 1.5729 0.7421 0.0174 0.029 Uiso 1 1 calc R
C50 C 1.6390(2) 0.6878(2) -0.05293(14) 0.0296(7) Uani 1 1 d .
H50 H 1.6443 0.7308 -0.0728 0.035 Uiso 1 1 calc R
C51 C 1.6735(2) 0.6163(2) -0.07600(13) 0.0251(7) Uani 1 1 d .
C52 C 1.6666(2) 0.5518(2) -0.04847(14) 0.0248(7) Uani 1 1 d .
H52 H 1.6908 0.5044 -0.0652 0.030 Uiso 1 1 calc R
C53 C 1.6228(2) 0.55809(19) 0.00493(13) 0.0199(6) Uani 1 1 d .
H53 H 1.6172 0.5140 0.0239 0.024 Uiso 1 1 calc R
C54 C 1.56197(19) 0.59520(18) 0.13003(12) 0.0176(6) Uani 1 1 d .
H54 H 1.6077 0.5639 0.1219 0.021 Uiso 1 1 calc R
C55 C 1.51879(19) 0.60072(18) 0.18375(13) 0.0182(6) Uani 1 1 d .
H55 H 1.5356 0.5739 0.2113 0.022 Uiso 1 1 calc R
C56 C 1.44980(18) 0.64713(17) 0.19574(12) 0.0145(5) Uani 1 1 d .
C57 C 1.39179(18) 0.66298(17) 0.24680(12) 0.0140(5) Uani 1 1 d .
C58 C 1.3853(2) 0.63403(18) 0.29834(12) 0.0185(6) Uani 1 1 d .
H58 H 1.4266 0.6026 0.3063 0.022 Uiso 1 1 calc R
C59 C 1.31682(19) 0.65256(18) 0.33765(12) 0.0174(6) Uani 1 1 d .
H59 H 1.3125 0.6333 0.3721 0.021 Uiso 1 1 calc R
C60 C 1.25391(19) 0.69990(17) 0.32638(12) 0.0154(6) Uani 1 1 d .
C61 C 1.17599(19) 0.71358(18) 0.36674(12) 0.0168(6) Uani 1 1 d .
C62 C 1.1268(2) 0.64854(19) 0.39260(12) 0.0199(6) Uani 1 1 d .
H62 H 1.1428 0.5956 0.3845 0.024 Uiso 1 1 calc R
C63 C 1.0545(2) 0.6609(2) 0.43027(13) 0.0217(6) Uani 1 1 d .
H63 H 1.0220 0.6172 0.4475 0.026 Uiso 1 1 calc R
C64 C 1.0321(2) 0.7402(2) 0.44141(12) 0.0212(6) Uani 1 1 d .
C65 C 1.0776(2) 0.8060(2) 0.41665(13) 0.0216(6) Uani 1 1 d .
H65 H 1.0610 0.8587 0.4251 0.026 Uiso 1 1 calc R
C66 C 1.1491(2) 0.79183(19) 0.37865(12) 0.0194(6) Uani 1 1 d .
H66 H 1.1798 0.8352 0.3607 0.023 Uiso 1 1 calc R
C67 C 1.26309(18) 0.73133(17) 0.27567(12) 0.0154(6) Uani 1 1 d .
H67 H 1.2231 0.7642 0.2682 0.018 Uiso 1 1 calc R
C68 C 1.33181(18) 0.71342(17) 0.23663(11) 0.0131(5) Uani 1 1 d .
C1A C 1.11161(18) 0.71819(18) 0.59364(12) 0.0149(5) Uani 1 1 d .
C2A C 1.17625(19) 0.69253(19) 0.55309(12) 0.0195(6) Uani 1 1 d .
H2A H 1.2120 0.7312 0.5331 0.023 Uiso 1 1 calc R
C3A C 1.1862(2) 0.6088(2) 0.54327(13) 0.0224(6) Uani 1 1 d .
H3A H 1.2288 0.5907 0.5161 0.027 Uiso 1 1 calc R
C4A C 1.1335(2) 0.5511(2) 0.57341(14) 0.0250(7) Uani 1 1 d .
H4A H 1.1423 0.4953 0.5668 0.030 Uiso 1 1 calc R
C5A C 1.0677(2) 0.57558(19) 0.61353(13) 0.0213(6) Uani 1 1 d .
H5A H 1.0321 0.5368 0.6336 0.026 Uiso 1 1 calc R
C6A C 1.05682(18) 0.65921(18) 0.62262(12) 0.0154(6) Uani 1 1 d .
C7A C 0.98739(18) 0.70094(18) 0.66218(12) 0.0147(5) Uani 1 1 d .
C8A C 1.02423(18) 0.79768(18) 0.66017(12) 0.0142(5) Uani 1 1 d .
C9A C 1.09048(18) 0.80369(18) 0.61579(12) 0.0157(6) Uani 1 1 d .
C10A C 1.12849(19) 0.88125(19) 0.60000(12) 0.0187(6) Uani 1 1 d .
H10A H 1.1714 0.8828 0.5703 0.022 Uiso 1 1 calc R
C11A C 1.10204(19) 0.95687(19) 0.62887(13) 0.0195(6) Uani 1 1 d .
H11A H 1.1257 1.0090 0.6181 0.023 Uiso 1 1 calc R
C12A C 1.03939(18) 0.95271(18) 0.67423(12) 0.0165(6) Uani 1 1 d .
C13A C 1.00025(18) 0.87462(18) 0.69077(12) 0.0140(5) Uani 1 1 d .
C14A C 0.93600(19) 0.89172(18) 0.74253(12) 0.0168(6) Uani 1 1 d .
C15A C 0.94028(19) 0.98880(18) 0.74990(13) 0.0182(6) Uani 1 1 d .
C16A C 1.00112(19) 1.02298(18) 0.71001(12) 0.0176(6) Uani 1 1 d .
C17A C 1.0138(2) 1.10947(19) 0.70875(14) 0.0222(6) Uani 1 1 d .
H17A H 1.0537 1.1324 0.6821 0.027 Uiso 1 1 calc R
C18A C 0.9663(2) 1.1613(2) 0.74775(14) 0.0268(7) Uani 1 1 d .
H18A H 0.9746 1.2195 0.7473 0.032 Uiso 1 1 calc R
C19A C 0.9063(2) 1.1271(2) 0.78752(14) 0.0276(7) Uani 1 1 d .
H19A H 0.8753 1.1628 0.8136 0.033 Uiso 1 1 calc R
C20A C 0.8924(2) 1.0410(2) 0.78875(14) 0.0250(7) Uani 1 1 d .
H20A H 0.8516 1.0181 0.8151 0.030 Uiso 1 1 calc R
C21A C 0.97097(19) 0.88388(18) 0.80305(12) 0.0168(6) Uani 1 1 d .
C22A C 1.0623(2) 0.92648(18) 0.83641(12) 0.0179(6) Uani 1 1 d .
H22A H 1.1132 0.9599 0.8202 0.021 Uiso 1 1 calc R
C23A C 1.0782(2) 0.91924(18) 0.89490(12) 0.0185(6) Uani 1 1 d .
C24A C 1.1735(2) 0.97091(18) 0.93351(13) 0.0191(6) Uani 1 1 d .
C25A C 1.2639(2) 0.98332(19) 0.90853(13) 0.0220(6) Uani 1 1 d .
H25A H 1.2646 0.9571 0.8673 0.026 Uiso 1 1 calc R
C26A C 1.3524(2) 1.0343(2) 0.94458(14) 0.0235(6) Uani 1 1 d .
H26A H 1.4121 1.0422 0.9279 0.028 Uiso 1 1 calc R
C27A C 1.3494(2) 1.07238(19) 1.00527(14) 0.0241(6) Uani 1 1 d .
C28A C 1.2630(2) 1.06250(19) 1.03203(13) 0.0235(6) Uani 1 1 d .
H28A H 1.2632 1.0897 1.0732 0.028 Uiso 1 1 calc R
C29A C 1.1753(2) 1.01053(19) 0.99539(13) 0.0216(6) Uani 1 1 d .
H29A H 1.1164 1.0021 1.0128 0.026 Uiso 1 1 calc R
C30A C 1.0013(2) 0.86494(19) 0.91664(13) 0.0207(6) Uani 1 1 d .
H30A H 1.0119 0.8579 0.9547 0.025 Uiso 1 1 calc R
C31A C 0.9090(2) 0.82111(19) 0.88279(13) 0.0209(6) Uani 1 1 d .
H31A H 0.8590 0.7851 0.8979 0.025 Uiso 1 1 calc R
C32A C 0.89298(19) 0.83213(18) 0.82593(12) 0.0180(6) Uani 1 1 d .
C33A C 0.80436(19) 0.80120(18) 0.78182(12) 0.0181(6) Uani 1 1 d .
C34A C 0.7067(2) 0.7535(2) 0.78309(13) 0.0222(6) Uani 1 1 d .
H34A H 0.6887 0.7306 0.8152 0.027 Uiso 1 1 calc R
C35A C 0.6359(2) 0.7403(2) 0.73549(13) 0.0224(6) Uani 1 1 d .
H35A H 0.5704 0.7098 0.7369 0.027 Uiso 1 1 calc R
C36A C 0.6617(2) 0.77202(19) 0.68586(13) 0.0190(6) Uani 1 1 d .
C37A C 0.58743(19) 0.76205(18) 0.63585(13) 0.0178(6) Uani 1 1 d .
C38A C 0.4953(2) 0.7725(2) 0.64692(13) 0.0257(7) Uani 1 1 d .
H38A H 0.4777 0.7828 0.6863 0.031 Uiso 1 1 calc R
C39A C 0.4292(2) 0.7679(2) 0.60000(14) 0.0311(8) Uani 1 1 d .
H39A H 0.3680 0.7756 0.6078 0.037 Uiso 1 1 calc R
C40A C 0.4553(2) 0.7516(2) 0.54207(13) 0.0237(6) Uani 1 1 d .
C41A C 0.5447(2) 0.73975(19) 0.52837(13) 0.0216(6) Uani 1 1 d .
H41A H 0.5605 0.7283 0.4886 0.026 Uiso 1 1 calc R
C42A C 0.6111(2) 0.74544(19) 0.57573(13) 0.0200(6) Uani 1 1 d .
H42A H 0.6723 0.7381 0.5674 0.024 Uiso 1 1 calc R
C43A C 0.76046(19) 0.81823(18) 0.68468(12) 0.0173(6) Uani 1 1 d .
H43A H 0.7795 0.8391 0.6519 0.021 Uiso 1 1 calc R
C44A C 0.82959(18) 0.83270(18) 0.73243(12) 0.0160(6) Uani 1 1 d .
C45A C 0.87999(18) 0.65285(17) 0.63161(12) 0.0149(5) Uani 1 1 d .
C46A C 0.84207(18) 0.64364(17) 0.57379(12) 0.0154(6) Uani 1 1 d .
H46A H 0.8812 0.6714 0.5488 0.019 Uiso 1 1 calc R
C47A C 0.74351(19) 0.59183(18) 0.55291(13) 0.0168(6) Uani 1 1 d .
C48A C 0.69931(19) 0.57756(18) 0.48999(13) 0.0181(6) Uani 1 1 d .
C49A C 0.7307(2) 0.6412(2) 0.45992(13) 0.0218(6) Uani 1 1 d .
H49A H 0.7812 0.6933 0.4789 0.026 Uiso 1 1 calc R
C50A C 0.6880(2) 0.6284(2) 0.40199(14) 0.0288(7) Uani 1 1 d .
H50A H 0.7096 0.6712 0.3819 0.035 Uiso 1 1 calc R
C51A C 0.6127(2) 0.5507(2) 0.37495(14) 0.0309(8) Uani 1 1 d .
C52A C 0.5800(2) 0.4851(2) 0.40229(15) 0.0306(8) Uani 1 1 d .
H52A H 0.5300 0.4329 0.3828 0.037 Uiso 1 1 calc R
C53A C 0.6242(2) 0.4993(2) 0.46023(14) 0.0243(7) Uani 1 1 d .
H53A H 0.6032 0.4556 0.4796 0.029 Uiso 1 1 calc R
C54A C 0.68612(19) 0.55394(18) 0.59288(13) 0.0194(6) Uani 1 1 d .
H54A H 0.6203 0.5214 0.5800 0.023 Uiso 1 1 calc R
C55A C 0.72477(19) 0.56361(18) 0.65115(13) 0.0188(6) Uani 1 1 d .
H55A H 0.6854 0.5382 0.6770 0.023 Uiso 1 1 calc R
C56A C 0.82369(19) 0.61219(18) 0.67019(12) 0.0158(6) Uani 1 1 d .
C57A C 0.88587(19) 0.62622(18) 0.72586(13) 0.0167(6) Uani 1 1 d .
C58A C 0.8660(2) 0.59207(19) 0.77419(13) 0.0200(6) Uani 1 1 d .
H58A H 0.8026 0.5578 0.7767 0.024 Uiso 1 1 calc R
C59A C 0.9424(2) 0.6098(2) 0.81918(13) 0.0219(6) Uani 1 1 d .
H59A H 0.9295 0.5871 0.8519 0.026 Uiso 1 1 calc R
C60A C 1.0384(2) 0.66109(19) 0.81604(13) 0.0195(6) Uani 1 1 d .
C61A C 1.1209(2) 0.6733(2) 0.86219(13) 0.0201(6) Uani 1 1 d .
C62A C 1.1272(2) 0.6025(2) 0.88276(14) 0.0269(7) Uani 1 1 d .
H62A H 1.0777 0.5482 0.8692 0.032 Uiso 1 1 calc R
C63A C 1.2065(2) 0.6119(3) 0.92332(15) 0.0349(8) Uani 1 1 d .
H63A H 1.2104 0.5648 0.9372 0.042 Uiso 1 1 calc R
C64A C 1.1961(2) 0.7537(2) 0.88263(13) 0.0236(6) Uani 1 1 d .
H64A H 1.1931 0.8013 0.8690 0.028 Uiso 1 1 calc R
C65A C 1.0569(2) 0.69695(18) 0.76740(12) 0.0180(6) Uani 1 1 d .
H65A H 1.1199 0.7323 0.7651 0.022 Uiso 1 1 calc R
C66A C 0.98103(19) 0.67951(17) 0.72287(12) 0.0155(6) Uani 1 1 d .
C67A C 1.2786(2) 0.6927(3) 0.94205(14) 0.0336(8) Uani 1 1 d .
C68A C 1.2762(2) 0.7645(2) 0.92330(14) 0.0311(7) Uani 1 1 d .
H68A H 1.3261 0.8186 0.9372 0.037 Uiso 1 1 calc R
C1B C 0.5757(3) 0.3856(2) 0.1796(2) 0.0530(11) Uani 1 1 d .
H1B1 H 0.5350 0.4191 0.2008 0.080 Uiso 1 1 calc R
H1B2 H 0.5426 0.3230 0.1715 0.080 Uiso 1 1 calc R
H1B3 H 0.5879 0.3987 0.1419 0.080 Uiso 1 1 calc R
C2B C 0.6686(3) 0.4094(3) 0.2168(2) 0.0544(12) Uani 1 1 d .
H2B1 H 0.7047 0.3687 0.1979 0.065 Uiso 1 1 calc R
H2B2 H 0.6550 0.4012 0.2562 0.065 Uiso 1 1 calc R
C3B C 0.7353(2) 0.5062(3) 0.22654(16) 0.0409(9) Uani 1 1 d .
H3B1 H 0.6998 0.5479 0.2443 0.049 Uiso 1 1 calc R
H3B2 H 0.7536 0.5145 0.1878 0.049 Uiso 1 1 calc R
C4B C 0.8298(3) 0.5241(3) 0.26979(18) 0.0538(11) Uani 1 1 d .
H4B1 H 0.8113 0.5216 0.3096 0.065 Uiso 1 1 calc R
H4B2 H 0.8606 0.4780 0.2541 0.065 Uiso 1 1 calc R
C5B C 0.9027(3) 0.6139(3) 0.2757(2) 0.0659(13) Uani 1 1 d .
H5B1 H 0.9204 0.6169 0.2363 0.099 Uiso 1 1 calc R
H5B2 H 0.9607 0.6220 0.3015 0.099 Uiso 1 1 calc R
H5B3 H 0.8735 0.6599 0.2932 0.099 Uiso 1 1 calc R
F1 F 1.12853(14) 1.11503(13) 0.52919(9) 0.0397(5) Uani 1 1 d .
F2 F 1.92599(13) 0.70050(13) 0.00880(8) 0.0353(5) Uani 1 1 d .
F3 F 1.71544(15) 0.60966(13) -0.12919(8) 0.0409(5) Uani 1 1 d .
F4 F 0.96227(12) 0.75330(12) 0.47932(8) 0.0301(4) Uani 1 1 d .
F1A F 1.43579(13) 1.12361(12) 1.04085(8) 0.0339(4) Uani 1 1 d .
F2A F 0.39019(12) 0.74640(14) 0.49569(8) 0.0359(5) Uani 1 1 d .
F3A F 0.56796(14) 0.53885(15) 0.31888(8) 0.0450(5) Uani 1 1 d .
F4A F 1.35744(14) 0.70206(17) 0.98096(9) 0.0523(6) Uani 1 1 d .

loop_
_atom_site_aniso_label
_atom_site_aniso_U_11
_atom_site_aniso_U_22
_atom_site_aniso_U_33
_atom_site_aniso_U_23
_atom_site_aniso_U_13
_atom_site_aniso_U_12
C1 0.0148(13) 0.0221(15) 0.0158(14) 0.0068(11) 0.0028(11) 0.0094(12)
C2 0.0126(13) 0.0231(15) 0.0188(14) 0.0026(12) -0.0001(11) 0.0037(12)
C3 0.0114(13) 0.0277(16) 0.0183(14) 0.0031(12) -0.0018(11) 0.0079(12)
C4 0.0164(14) 0.0233(15) 0.0169(14) 0.0034(12) -0.0018(11) 0.0110(12)
C5 0.0104(12) 0.0177(14) 0.0143(13) 0.0029(11) 0.0019(10) 0.0082(11)
C6 0.0093(12) 0.0190(14) 0.0136(13) 0.0040(11) 0.0023(10) 0.0090(11)
C7 0.0097(12) 0.0164(13) 0.0120(13) 0.0023(10) 0.0007(10) 0.0067(10)
C8 0.0096(12) 0.0194(14) 0.0122(12) 0.0049(11) 0.0040(10) 0.0106(11)
C9 0.0136(13) 0.0205(14) 0.0124(13) 0.0036(11) 0.0029(10) 0.0094(11)
C10 0.0146(13) 0.0270(16) 0.0204(15) 0.0081(12) -0.0021(11) 0.0120(12)
C11 0.0199(14) 0.0205(15) 0.0218(15) 0.0102(12) 0.0003(12) 0.0101(12)
C12 0.0131(13) 0.0171(14) 0.0139(13) 0.0036(11) 0.0005(10) 0.0078(11)
C13 0.0103(12) 0.0198(14) 0.0146(13) 0.0052(11) 0.0045(10) 0.0107(11)
C14 0.0128(13) 0.0179(14) 0.0145(13) 0.0047(11) -0.0007(10) 0.0092(11)
C15 0.0121(13) 0.0196(14) 0.0163(13) 0.0038(11) 0.0025(11) 0.0087(11)
C16 0.0138(13) 0.0196(14) 0.0169(14) 0.0033(11) 0.0028(11) 0.0106(11)
C17 0.0180(14) 0.0203(14) 0.0218(15) 0.0090(12) 0.0031(12) 0.0112(12)
C18 0.0179(14) 0.0205(15) 0.0262(16) 0.0078(12) 0.0061(12) 0.0072(12)
C19 0.0139(13) 0.0247(16) 0.0234(15) 0.0033(12) 0.0028(12) 0.0055(12)
C20 0.0150(14) 0.0255(15) 0.0197(15) 0.0070(12) -0.0001(11) 0.0082(12)
C21 0.0121(13) 0.0152(13) 0.0161(13) 0.0046(11) -0.0031(10) 0.0040(11)
C22 0.0122(13) 0.0192(14) 0.0215(14) 0.0064(12) -0.0008(11) 0.0075(11)
C23 0.0110(13) 0.0160(14) 0.0196(14) 0.0027(11) -0.0008(11) 0.0049(11)
C24 0.0116(13) 0.0179(14) 0.0207(14) 0.0057(11) 0.0003(11) 0.0038(11)
C25 0.0176(14) 0.0209(15) 0.0197(15) 0.0048(12) 0.0009(12) 0.0061(12)
C26 0.0188(15) 0.0270(16) 0.0314(17) 0.0137(14) 0.0023(13) 0.0120(13)
C29 0.0144(14) 0.0304(17) 0.0240(16) 0.0066(13) 0.0007(12) 0.0088(12)
C27 0.0254(16) 0.0323(17) 0.0287(17) 0.0081(14) 0.0139(14) 0.0179(14)
C28 0.0237(15) 0.0324(17) 0.0201(15) 0.0039(13) 0.0046(13) 0.0133(13)
C30 0.0185(14) 0.0252(15) 0.0133(13) 0.0038(12) -0.0007(11) 0.0059(12)
C31 0.0168(14) 0.0214(15) 0.0192(14) 0.0062(12) -0.0041(11) 0.0080(12)
C32 0.0130(13) 0.0187(14) 0.0166(14) 0.0028(11) -0.0026(11) 0.0078(11)
C33 0.0133(13) 0.0181(14) 0.0174(14) 0.0039(11) -0.0013(11) 0.0073(11)
C34 0.0213(14) 0.0229(15) 0.0168(14) 0.0050(12) -0.0034(12) 0.0107(12)
C35 0.0164(14) 0.0221(15) 0.0222(15) 0.0053(12) -0.0040(12) 0.0119(12)
C36 0.0117(13) 0.0179(14) 0.0208(14) 0.0032(11) -0.0029(11) 0.0062(11)
C37 0.0105(13) 0.0218(15) 0.0234(15) 0.0041(12) -0.0026(11) 0.0078(11)
C38 0.0185(14) 0.0241(15) 0.0269(16) 0.0084(13) 0.0013(12) 0.0122(12)
C39 0.0204(15) 0.0275(16) 0.0327(17) 0.0082(14) 0.0045(13) 0.0149(13)
C40 0.0155(14) 0.0382(18) 0.0246(16) 0.0048(14) 0.0031(12) 0.0164(13)
C41 0.0254(16) 0.043(2) 0.0358(19) 0.0209(16) 0.0100(14) 0.0206(15)
C42 0.0194(15) 0.0292(17) 0.0341(17) 0.0128(14) 0.0060(13) 0.0159(13)
C43 0.0117(13) 0.0195(14) 0.0154(13) 0.0055(11) -0.0008(10) 0.0062(11)
C44 0.0106(12) 0.0173(14) 0.0184(14) 0.0027(11) -0.0062(11) 0.0045(11)
C45 0.0079(12) 0.0164(13) 0.0154(13) 0.0028(11) -0.0018(10) 0.0052(10)
C46 0.0113(12) 0.0172(13) 0.0159(13) 0.0065(11) -0.0015(10) 0.0054(11)
C47 0.0115(13) 0.0181(14) 0.0146(13) 0.0011(11) 0.0009(11) 0.0038(11)
C48 0.0079(12) 0.0210(14) 0.0169(14) 0.0021(11) -0.0014(10) 0.0049(11)
C49 0.0256(15) 0.0211(15) 0.0279(16) 0.0056(13) 0.0099(13) 0.0129(13)
C50 0.0345(18) 0.0339(18) 0.0296(17) 0.0178(15) 0.0159(15) 0.0152(15)
C51 0.0242(15) 0.0280(17) 0.0228(16) 0.0050(13) 0.0128(13) 0.0094(13)
C52 0.0198(15) 0.0250(16) 0.0285(16) -0.0001(13) 0.0081(13) 0.0127(13)
C53 0.0177(14) 0.0218(15) 0.0215(15) 0.0048(12) 0.0039(12) 0.0095(12)
C54 0.0115(13) 0.0203(14) 0.0230(15) 0.0041(12) 0.0017(11) 0.0103(11)
C55 0.0162(14) 0.0218(15) 0.0207(14) 0.0072(12) 0.0011(11) 0.0114(12)
C56 0.0135(13) 0.0171(14) 0.0145(13) 0.0039(11) 0.0015(11) 0.0078(11)
C57 0.0104(12) 0.0148(13) 0.0167(13) 0.0024(11) 0.0018(10) 0.0059(10)
C58 0.0183(14) 0.0214(15) 0.0180(14) 0.0062(12) -0.0007(11) 0.0092(12)
C59 0.0200(14) 0.0227(15) 0.0120(13) 0.0060(11) 0.0012(11) 0.0096(12)
C60 0.0134(13) 0.0164(14) 0.0167(14) 0.0037(11) 0.0017(11) 0.0062(11)
C61 0.0158(13) 0.0217(14) 0.0124(13) 0.0039(11) -0.0011(11) 0.0065(11)
C62 0.0195(14) 0.0201(15) 0.0202(15) 0.0043(12) 0.0026(12) 0.0080(12)
C63 0.0177(14) 0.0266(16) 0.0202(15) 0.0084(12) 0.0028(12) 0.0042(12)
C64 0.0137(13) 0.0319(17) 0.0160(14) 0.0043(12) 0.0036(11) 0.0066(12)
C65 0.0181(14) 0.0246(16) 0.0245(16) 0.0057(13) 0.0045(12) 0.0117(12)
C66 0.0192(14) 0.0219(15) 0.0185(14) 0.0074(12) 0.0035(12) 0.0072(12)
C67 0.0107(12) 0.0159(13) 0.0187(14) 0.0014(11) -0.0011(11) 0.0069(11)
C68 0.0124(12) 0.0139(13) 0.0128(13) 0.0042(10) -0.0015(10) 0.0038(10)
C1A 0.0090(12) 0.0205(14) 0.0156(13) 0.0029(11) -0.0014(10) 0.0076(11)
C2A 0.0128(13) 0.0295(16) 0.0196(14) 0.0091(12) 0.0035(11) 0.0096(12)
C3A 0.0139(14) 0.0329(17) 0.0258(16) 0.0074(13) 0.0085(12) 0.0159(13)
C4A 0.0196(15) 0.0240(16) 0.0352(18) 0.0072(13) 0.0064(13) 0.0137(13)
C5A 0.0163(14) 0.0245(16) 0.0266(16) 0.0085(13) 0.0053(12) 0.0104(12)
C6A 0.0082(12) 0.0222(14) 0.0172(14) 0.0046(11) 0.0018(10) 0.0077(11)
C7A 0.0101(12) 0.0199(14) 0.0154(13) 0.0046(11) 0.0018(10) 0.0070(11)
C8A 0.0080(12) 0.0210(14) 0.0139(13) 0.0042(11) -0.0023(10) 0.0059(11)
C9A 0.0104(12) 0.0232(15) 0.0146(13) 0.0062(11) -0.0012(10) 0.0067(11)
C10A 0.0119(13) 0.0276(16) 0.0190(14) 0.0084(12) 0.0050(11) 0.0080(12)
C11A 0.0138(13) 0.0205(15) 0.0252(15) 0.0094(12) 0.0006(12) 0.0042(11)
C12A 0.0103(12) 0.0216(14) 0.0179(14) 0.0045(11) -0.0028(11) 0.0069(11)
C13A 0.0074(12) 0.0212(14) 0.0148(13) 0.0055(11) -0.0011(10) 0.0065(11)
C14A 0.0115(13) 0.0222(15) 0.0203(14) 0.0071(12) 0.0043(11) 0.0094(11)
C15A 0.0125(13) 0.0223(15) 0.0214(15) 0.0047(12) -0.0012(11) 0.0096(11)
C16A 0.0112(13) 0.0206(14) 0.0203(14) 0.0027(12) -0.0030(11) 0.0072(11)
C17A 0.0145(14) 0.0244(16) 0.0292(16) 0.0096(13) 0.0004(12) 0.0068(12)
C18A 0.0249(16) 0.0208(16) 0.0354(18) 0.0060(13) -0.0002(14) 0.0109(13)
C19A 0.0290(17) 0.0272(17) 0.0294(17) 0.0031(14) 0.0040(14) 0.0178(14)
C20A 0.0228(15) 0.0307(17) 0.0254(16) 0.0071(13) 0.0072(13) 0.0150(13)
C21A 0.0147(13) 0.0213(14) 0.0184(14) 0.0055(11) 0.0034(11) 0.0120(11)
C22A 0.0164(14) 0.0224(15) 0.0186(14) 0.0065(12) 0.0051(11) 0.0110(12)
C23A 0.0169(14) 0.0215(15) 0.0194(14) 0.0038(12) 0.0029(11) 0.0117(12)
C24A 0.0207(14) 0.0192(14) 0.0230(15) 0.0077(12) 0.0013(12) 0.0130(12)
C25A 0.0247(15) 0.0245(16) 0.0208(15) 0.0080(12) 0.0015(12) 0.0126(13)
C26A 0.0160(14) 0.0291(16) 0.0302(17) 0.0142(14) 0.0010(12) 0.0091(13)
C27A 0.0215(15) 0.0215(15) 0.0275(16) 0.0064(13) -0.0098(13) 0.0057(12)
C28A 0.0291(16) 0.0236(16) 0.0191(15) 0.0048(12) -0.0043(13) 0.0118(13)
C29A 0.0209(15) 0.0271(16) 0.0214(15) 0.0080(12) 0.0015(12) 0.0139(13)
C30A 0.0234(15) 0.0298(16) 0.0142(14) 0.0070(12) 0.0032(12) 0.0156(13)
C31A 0.0157(14) 0.0292(16) 0.0236(15) 0.0105(13) 0.0075(12) 0.0125(12)
C32A 0.0159(13) 0.0247(15) 0.0172(14) 0.0050(12) 0.0046(11) 0.0130(12)
C33A 0.0160(13) 0.0229(15) 0.0182(14) 0.0054(12) 0.0038(11) 0.0105(12)
C34A 0.0198(14) 0.0293(16) 0.0218(15) 0.0106(13) 0.0072(12) 0.0107(13)
C35A 0.0136(13) 0.0300(17) 0.0241(16) 0.0078(13) 0.0052(12) 0.0078(12)
C36A 0.0162(14) 0.0231(15) 0.0205(15) 0.0040(12) 0.0037(12) 0.0124(12)
C37A 0.0140(13) 0.0192(14) 0.0215(15) 0.0056(12) 0.0034(11) 0.0075(11)
C38A 0.0152(14) 0.0411(19) 0.0196(15) 0.0035(13) 0.0048(12) 0.0118(13)
C39A 0.0105(14) 0.053(2) 0.0281(17) 0.0047(15) 0.0014(13) 0.0137(14)
C40A 0.0161(14) 0.0334(17) 0.0208(15) 0.0056(13) -0.0037(12) 0.0089(13)
C41A 0.0225(15) 0.0263(16) 0.0167(14) 0.0057(12) 0.0032(12) 0.0092(13)
C42A 0.0140(13) 0.0267(16) 0.0240(15) 0.0089(13) 0.0030(12) 0.0121(12)
C43A 0.0149(13) 0.0220(15) 0.0194(14) 0.0065(12) 0.0048(11) 0.0119(12)
C44A 0.0109(13) 0.0189(14) 0.0212(14) 0.0038(11) 0.0044(11) 0.0108(11)
C45A 0.0102(12) 0.0174(14) 0.0203(14) 0.0050(11) 0.0034(11) 0.0094(11)
C46A 0.0113(12) 0.0180(14) 0.0208(14) 0.0074(11) 0.0049(11) 0.0086(11)
C47A 0.0129(13) 0.0170(14) 0.0232(15) 0.0045(11) 0.0027(11) 0.0102(11)
C48A 0.0093(12) 0.0242(15) 0.0236(15) 0.0044(12) 0.0029(11) 0.0122(11)
C49A 0.0174(14) 0.0287(16) 0.0229(15) 0.0055(13) 0.0028(12) 0.0144(12)
C50A 0.0276(17) 0.044(2) 0.0275(17) 0.0152(15) 0.0083(14) 0.0255(16)
C51A 0.0234(16) 0.054(2) 0.0200(16) 0.0028(15) -0.0014(13) 0.0262(16)
C52A 0.0165(15) 0.0398(19) 0.0314(18) -0.0029(15) -0.0015(13) 0.0157(14)
C53A 0.0159(14) 0.0279(16) 0.0298(17) 0.0040(13) 0.0033(12) 0.0121(13)
C54A 0.0095(13) 0.0188(14) 0.0307(16) 0.0075(12) 0.0018(12) 0.0053(11)
C55A 0.0132(13) 0.0207(15) 0.0264(16) 0.0108(12) 0.0078(12) 0.0073(11)
C56A 0.0119(13) 0.0183(14) 0.0219(14) 0.0071(11) 0.0051(11) 0.0101(11)
C57A 0.0129(13) 0.0191(14) 0.0227(15) 0.0062(12) 0.0057(11) 0.0114(11)
C58A 0.0131(13) 0.0259(16) 0.0256(16) 0.0115(13) 0.0060(12) 0.0089(12)
C59A 0.0226(15) 0.0299(16) 0.0219(15) 0.0150(13) 0.0081(12) 0.0136(13)
C60A 0.0178(14) 0.0242(15) 0.0215(15) 0.0080(12) 0.0037(12) 0.0130(12)
C61A 0.0153(14) 0.0318(17) 0.0201(15) 0.0118(13) 0.0039(12) 0.0134(13)
C62A 0.0223(15) 0.0425(19) 0.0250(16) 0.0144(14) 0.0073(13) 0.0189(14)
C63A 0.0333(19) 0.058(2) 0.0336(19) 0.0280(18) 0.0114(15) 0.0296(18)
C64A 0.0210(15) 0.0346(17) 0.0204(15) 0.0082(13) 0.0039(12) 0.0162(13)
C65A 0.0141(13) 0.0234(15) 0.0218(15) 0.0093(12) 0.0063(11) 0.0108(12)
C66A 0.0142(13) 0.0171(14) 0.0198(14) 0.0067(11) 0.0053(11) 0.0104(11)
C67A 0.0245(17) 0.068(3) 0.0186(16) 0.0169(16) 0.0029(13) 0.0257(18)
C68A 0.0211(16) 0.049(2) 0.0234(16) 0.0060(15) 0.0005(13) 0.0154(15)
C1B 0.043(2) 0.032(2) 0.091(3) 0.018(2) 0.030(2) 0.0198(18)
C2B 0.077(3) 0.042(2) 0.063(3) 0.025(2) 0.039(2) 0.034(2)
C3B 0.036(2) 0.060(2) 0.041(2) 0.0187(18) 0.0187(17) 0.0322(19)
C4B 0.065(3) 0.077(3) 0.048(2) 0.028(2) 0.021(2) 0.056(3)
C5B 0.057(3) 0.065(3) 0.067(3) 0.010(2) -0.024(2) 0.017(2)
F1 0.0379(11) 0.0571(13) 0.0380(11) 0.0145(10) 0.0192(9) 0.0341(10)
F2 0.0294(10) 0.0572(13) 0.0310(10) 0.0136(9) 0.0123(8) 0.0300(9)
F3 0.0533(12) 0.0450(12) 0.0316(11) 0.0133(9) 0.0299(10) 0.0223(10)
F4 0.0220(9) 0.0431(11) 0.0324(10) 0.0141(8) 0.0158(8) 0.0171(8)
F1A 0.0278(10) 0.0347(11) 0.0346(11) 0.0098(9) -0.0106(8) 0.0042(8)
F2A 0.0199(9) 0.0640(13) 0.0272(10) 0.0145(9) -0.0020(8) 0.0174(9)
F3A 0.0359(11) 0.0801(16) 0.0246(10) 0.0067(10) -0.0048(9) 0.0356(11)
F4A 0.0356(11) 0.0988(18) 0.0349(12) 0.0283(12) -0.0062(9) 0.0323(12)

loop_
_atom_type_symbol
_atom_type_description
_atom_type_scat_dispersion_real
_atom_type_scat_dispersion_imag
_atom_type_scat_source
C C 0.0033 0.0016 'International Tables Vol C Tables 4.2.6.8 and 6.1.1.4'
H H 0.0000 0.0000 'International Tables Vol C Tables 4.2.6.8 and 6.1.1.4'
F F 0.0171 0.0103 'International Tables Vol C Tables 4.2.6.8 and 6.1.1.4'

loop_
_geom_angle_atom_site_label_1
_geom_angle_atom_site_label_2
_geom_angle_atom_site_label_3
_geom_angle
C6 C1 C2 118.1(2)
C6 C1 H1 120.9
C2 C1 H1 120.9
C3 C2 C1 120.5(3)
C3 C2 H2 119.7
C1 C2 H2 119.7
C2 C3 C4 121.2(3)
C2 C3 H3 119.4
C4 C3 H3 119.4
C5 C4 C3 118.3(3)
C5 C4 H4 120.8
C3 C4 H4 120.8
C4 C5 C6 120.3(2)
C4 C5 C9 131.0(2)
C6 C5 C9 108.7(2)
C1 C6 C5 121.5(2)
C1 C6 C7 127.8(2)
C5 C6 C7 110.6(2)
C8 C7 C68 121.1(2)
C8 C7 C6 101.9(2)
C68 C7 C6 109.9(2)
C8 C7 C45 113.0(2)
C68 C7 C45 101.1(2)
C6 C7 C45 109.8(2)
C13 C8 C9 118.1(2)
C13 C8 C7 132.1(2)
C9 C8 C7 109.5(2)
C10 C9 C8 122.2(2)
C10 C9 C5 129.0(2)
C8 C9 C5 108.8(2)
C11 C10 C9 119.7(3)
C11 C10 H10 120.1
C9 C10 H10 120.1
C10 C11 C12 119.0(3)
C10 C11 H11 120.5
C12 C11 H11 120.5
C11 C12 C13 122.2(2)
C11 C12 C16 128.4(2)
C13 C12 C16 109.4(2)
C8 C13 C12 118.8(2)
C8 C13 C14 131.4(2)
C12 C13 C14 109.7(2)
C21 C14 C15 112.3(2)
C21 C14 C44 101.5(2)
C15 C14 C44 110.6(2)
C21 C14 C13 113.6(2)
C15 C14 C13 101.4(2)
C44 C14 C13 117.9(2)
C20 C15 C16 120.7(2)
C20 C15 C14 128.2(2)
C16 C15 C14 111.1(2)
C17 C16 C15 120.4(2)
C17 C16 C12 131.5(2)
C15 C16 C12 108.1(2)
C18 C17 C16 118.8(3)
C18 C17 H17 120.6
C16 C17 H17 120.6
C17 C18 C19 120.8(3)
C17 C18 H18 119.6
C19 C18 H18 119.6
C20 C19 C18 120.9(3)
C20 C19 H19 119.5
C18 C19 H19 119.5
C19 C20 C15 118.4(3)
C19 C20 H20 120.8
C15 C20 H20 120.8
C22 C21 C32 120.7(2)
C22 C21 C14 129.0(2)
C32 C21 C14 110.2(2)
C21 C22 C23 119.7(2)
C21 C22 H22 120.2
C23 C22 H22 120.2
C22 C23 C30 118.6(2)
C22 C23 C24 122.5(2)
C30 C23 C24 118.9(2)
C29 C24 C25 118.0(3)
C29 C24 C23 119.5(2)
C25 C24 C23 122.5(2)
C26 C25 C24 120.4(3)
C26 C25 H25 119.8
C24 C25 H25 119.8
C27 C26 C25 119.3(3)
C27 C26 H26 120.3
C25 C26 H26 120.3
C28 C29 C24 121.9(3)
C28 C29 H29 119.0
C24 C29 H29 119.0
F1 C27 C26 119.7(3)
F1 C27 C28 118.3(3)
C26 C27 C28 122.0(3)
C27 C28 C29 118.3(3)
C27 C28 H28 120.9
C29 C28 H28 120.9
C31 C30 C23 122.0(3)
C31 C30 H30 119.0
C23 C30 H30 119.0
C30 C31 C32 119.0(3)
C30 C31 H31 120.5
C32 C31 H31 120.5
C31 C32 C21 119.9(2)
C31 C32 C33 131.6(2)
C21 C32 C33 108.5(2)
C44 C33 C34 118.9(2)
C44 C33 C32 109.3(2)
C34 C33 C32 131.8(3)
C35 C34 C33 119.6(3)
C35 C34 H34 120.2
C33 C34 H34 120.2
C34 C35 C36 122.2(2)
C34 C35 H35 118.9
C36 C35 H35 118.9
C35 C36 C43 117.5(2)
C35 C36 C37 122.4(2)
C43 C36 C37 120.1(2)
C42 C37 C38 117.2(3)
C42 C37 C36 121.2(2)
C38 C37 C36 121.4(3)
C39 C38 C37 121.4(3)
C39 C38 H38 119.3
C37 C38 H38 119.3
C40 C39 C38 118.8(3)
C40 C39 H39 120.6
C38 C39 H39 120.6
C39 C40 F2 119.8(3)
C39 C40 C41 122.4(3)
F2 C40 C41 117.8(3)
C40 C41 C42 118.0(3)
C40 C41 H41 121.0
C42 C41 H41 121.0
C41 C42 C37 122.1(3)
C41 C42 H42 119.0
C37 C42 H42 119.0
C44 C43 C36 120.0(2)
C44 C43 H43 120.0
C36 C43 H43 120.0
C43 C44 C33 121.8(2)
C43 C44 C14 127.7(2)
C33 C44 C14 110.4(2)
C46 C45 C56 121.5(2)
C46 C45 C7 127.9(2)
C56 C45 C7 110.5(2)
C45 C46 C47 119.5(2)
C45 C46 H46 120.2
C47 C46 H46 120.2
C54 C47 C46 118.3(2)
C54 C47 C48 121.3(2)
C46 C47 C48 120.4(2)
C49 C48 C53 117.6(2)
C49 C48 C47 121.6(2)
C53 C48 C47 120.7(2)
C50 C49 C48 121.6(3)
C50 C49 H49 119.2
C48 C49 H49 119.2
C51 C50 C49 118.1(3)
C51 C50 H50 121.0
C49 C50 H50 121.0
C52 C51 F3 118.9(3)
C52 C51 C50 122.7(3)
F3 C51 C50 118.3(3)
C51 C52 C53 118.8(3)
C51 C52 H52 120.6
C53 C52 H52 120.6
C52 C53 C48 121.1(3)
C52 C53 H53 119.4
C48 C53 H53 119.4
C55 C54 C47 122.0(2)
C55 C54 H54 119.0
C47 C54 H54 119.0
C54 C55 C56 119.0(2)
C54 C55 H55 120.5
C56 C55 H55 120.5
C45 C56 C55 119.6(2)
C45 C56 C57 108.9(2)
C55 C56 C57 131.5(2)
C58 C57 C68 119.7(2)
C58 C57 C56 131.3(2)
C68 C57 C56 109.0(2)
C59 C58 C57 119.4(2)
C59 C58 H58 120.3
C57 C58 H58 120.3
C58 C59 C60 121.1(2)
C58 C59 H59 119.4
C60 C59 H59 119.4
C67 C60 C59 119.1(2)
C67 C60 C61 120.5(2)
C59 C60 C61 120.3(2)
C62 C61 C66 118.2(2)
C62 C61 C60 121.1(2)
C66 C61 C60 120.7(2)
C63 C62 C61 121.4(3)
C63 C62 H62 119.3
C61 C62 H62 119.3
C64 C63 C62 118.0(3)
C64 C63 H63 121.0
C62 C63 H63 121.0
F4 C64 C65 118.9(3)
F4 C64 C63 118.2(2)
C65 C64 C63 123.0(3)
C64 C65 C66 118.1(3)
C64 C65 H65 121.0
C66 C65 H65 121.0
C65 C66 C61 121.4(3)
C65 C66 H66 119.3
C61 C66 H66 119.3
C68 C67 C60 119.8(2)
C68 C67 H67 120.1
C60 C67 H67 120.1
C67 C68 C57 120.8(2)
C67 C68 C7 128.1(2)
C57 C68 C7 110.3(2)
C2A C1A C6A 120.3(2)
C2A C1A C9A 130.9(2)
C6A C1A C9A 108.8(2)
C3A C2A C1A 118.7(3)
C3A C2A H2A 120.6
C1A C2A H2A 120.6
C2A C3A C4A 120.8(3)
C2A C3A H3A 119.6
C4A C3A H3A 119.6
C3A C4A C5A 121.0(3)
C3A C4A H4A 119.5
C5A C4A H4A 119.5
C6A C5A C4A 118.0(3)
C6A C5A H5A 121.0
C4A C5A H5A 121.0
C5A C6A C1A 121.1(2)
C5A C6A C7A 128.4(2)
C1A C6A C7A 110.5(2)
C66A C7A C6A 112.5(2)
C66A C7A C8A 121.1(2)
C6A C7A C8A 101.31(19)
C66A C7A C45A 101.1(2)
C6A C7A C45A 108.5(2)
C8A C7A C45A 112.2(2)
C13A C8A C9A 118.1(2)
C13A C8A C7A 132.3(2)
C9A C8A C7A 109.5(2)
C10A C9A C8A 122.3(2)
C10A C9A C1A 128.9(2)
C8A C9A C1A 108.8(2)
C9A C10A C11A 119.6(2)
C9A C10A H10A 120.2
C11A C10A H10A 120.2
C10A C11A C12A 118.6(3)
C10A C11A H11A 120.7
C12A C11A H11A 120.7
C11A C12A C13A 122.4(2)
C11A C12A C16A 128.1(3)
C13A C12A C16A 109.4(2)
C8A C13A C12A 118.9(2)
C8A C13A C14A 131.1(2)
C12A C13A C14A 110.0(2)
C44A C14A C21A 101.3(2)
C44A C14A C13A 117.7(2)
C21A C14A C13A 116.8(2)
C44A C14A C15A 110.4(2)
C21A C14A C15A 109.4(2)
C13A C14A C15A 101.3(2)
C20A C15A C16A 120.6(3)
C20A C15A C14A 128.5(3)
C16A C15A C14A 110.8(2)
C17A C16A C15A 120.1(3)
C17A C16A C12A 131.6(3)
C15A C16A C12A 108.3(2)
C18A C17A C16A 119.1(3)
C18A C17A H17A 120.4
C16A C17A H17A 120.4
C17A C18A C19A 120.5(3)
C17A C18A H18A 119.7
C19A C18A H18A 119.7
C20A C19A C18A 120.9(3)
C20A C19A H19A 119.6
C18A C19A H19A 119.6
C19A C20A C15A 118.8(3)
C19A C20A H20A 120.6
C15A C20A H20A 120.6
C22A C21A C32A 121.5(3)
C22A C21A C14A 127.6(2)
C32A C21A C14A 110.6(2)
C21A C22A C23A 119.8(3)
C21A C22A H22A 120.1
C23A C22A H22A 120.1
C30A C23A C22A 118.5(3)
C30A C23A C24A 121.0(3)
C22A C23A C24A 120.4(2)
C29A C24A C25A 118.0(3)
C29A C24A C23A 120.6(3)
C25A C24A C23A 121.4(3)
C26A C25A C24A 121.1(3)
C26A C25A H25A 119.5
C24A C25A H25A 119.5
C27A C26A C25A 118.3(3)
C27A C26A H26A 120.9
C25A C26A H26A 120.9
F1A C27A C26A 118.7(3)
F1A C27A C28A 118.3(3)
C26A C27A C28A 123.0(3)
C27A C28A C29A 117.9(3)
C27A C28A H28A 121.1
C29A C28A H28A 121.1
C24A C29A C28A 121.8(3)
C24A C29A H29A 119.1
C28A C29A H29A 119.1
C31A C30A C23A 121.8(3)
C31A C30A H30A 119.1
C23A C30A H30A 119.1
C32A C31A C30A 119.1(3)
C32A C31A H31A 120.5
C30A C31A H31A 120.5
C31A C32A C21A 119.3(3)
C31A C32A C33A 132.3(3)
C21A C32A C33A 108.4(2)
C44A C33A C34A 119.1(3)
C44A C33A C32A 108.2(2)
C34A C33A C32A 132.6(3)
C33A C34A C35A 119.3(3)
C33A C34A H34A 120.3
C35A C34A H34A 120.3
C34A C35A C36A 121.3(3)
C34A C35A H35A 119.3
C36A C35A H35A 119.3
C43A C36A C35A 118.6(3)
C43A C36A C37A 118.9(2)
C35A C36A C37A 122.4(2)
C38A C37A C42A 118.1(3)
C38A C37A C36A 121.9(2)
C42A C37A C36A 120.0(2)
C39A C38A C37A 120.9(3)
C39A C38A H38A 119.6
C37A C38A H38A 119.6
C40A C39A C38A 119.0(3)
C40A C39A H39A 120.5
C38A C39A H39A 120.5
F2A C40A C39A 119.2(2)
F2A C40A C41A 118.2(3)
C39A C40A C41A 122.6(3)
C40A C41A C42A 118.1(3)
C40A C41A H41A 121.0
C42A C41A H41A 121.0
C41A C42A C37A 121.3(2)
C41A C42A H42A 119.4
C37A C42A H42A 119.4
C44A C43A C36A 119.7(3)
C44A C43A H43A 120.1
C36A C43A H43A 120.1
C43A C44A C33A 121.8(2)
C43A C44A C14A 126.4(2)
C33A C44A C14A 111.4(2)
C46A C45A C56A 121.9(2)
C46A C45A C7A 128.0(2)
C56A C45A C7A 109.9(2)
C45A C46A C47A 119.3(2)
C45A C46A H46A 120.3
C47A C46A H46A 120.3
C54A C47A C46A 118.4(3)
C54A C47A C48A 120.0(2)
C46A C47A C48A 121.6(2)
C49A C48A C53A 118.3(3)
C49A C48A C47A 121.4(3)
C53A C48A C47A 120.3(3)
C48A C49A C50A 121.2(3)
C48A C49A H49A 119.4
C50A C49A H49A 119.4
C51A C50A C49A 118.4(3)
C51A C50A H50A 120.8
C49A C50A H50A 120.8
F3A C51A C52A 118.3(3)
F3A C51A C50A 118.9(3)
C52A C51A C50A 122.8(3)
C51A C52A C53A 117.7(3)
C51A C52A H52A 121.1
C53A C52A H52A 121.1
C52A C53A C48A 121.7(3)
C52A C53A H53A 119.2
C48A C53A H53A 119.2
C55A C54A C47A 121.9(3)
C55A C54A H54A 119.0
C47A C54A H54A 119.0
C54A C55A C56A 118.8(2)
C54A C55A H55A 120.6
C56A C55A H55A 120.6
C45A C56A C55A 119.5(3)
C45A C56A C57A 109.7(2)
C55A C56A C57A 130.7(2)
C58A C57A C66A 120.5(3)
C58A C57A C56A 130.9(2)
C66A C57A C56A 108.5(2)
C57A C58A C59A 118.9(3)
C57A C58A H58A 120.5
C59A C58A H58A 120.5
C58A C59A C60A 121.2(3)
C58A C59A H59A 119.4
C60A C59A H59A 119.4
C59A C60A C65A 119.1(3)
C59A C60A C61A 120.3(2)
C65A C60A C61A 120.5(2)
C64A C61A C62A 118.5(3)
C64A C61A C60A 120.7(3)
C62A C61A C60A 120.7(3)
C63A C62A C61A 121.1(3)
C63A C62A H62A 119.5
C61A C62A H62A 119.5
C67A C63A C62A 118.0(3)
C67A C63A H63A 121.0
C62A C63A H63A 121.0
C61A C64A C68A 121.3(3)
C61A C64A H64A 119.3
C68A C64A H64A 119.3
C66A C65A C60A 119.6(2)
C66A C65A H65A 120.2
C60A C65A H65A 120.2
C65A C66A C57A 120.6(2)
C65A C66A C7A 128.2(2)
C57A C66A C7A 110.7(2)
F4A C67A C63A 118.4(3)
F4A C67A C68A 118.2(3)
C63A C67A C68A 123.4(3)
C67A C68A C64A 117.7(3)
C67A C68A H68A 121.1
C64A C68A H68A 121.1
C2B C1B H1B1 109.5
C2B C1B H1B2 109.5
H1B1 C1B H1B2 109.5
C2B C1B H1B3 109.5
H1B1 C1B H1B3 109.5
H1B2 C1B H1B3 109.5
C1B C2B C3B 114.5(3)
C1B C2B H2B1 108.6
C3B C2B H2B1 108.6
C1B C2B H2B2 108.6
C3B C2B H2B2 108.6
H2B1 C2B H2B2 107.6
C2B C3B C4B 109.0(3)
C2B C3B H3B1 109.9
C4B C3B H3B1 109.9
C2B C3B H3B2 109.9
C4B C3B H3B2 109.9
H3B1 C3B H3B2 108.3
C5B C4B C3B 111.5(3)
C5B C4B H4B1 109.3
C3B C4B H4B1 109.3
C5B C4B H4B2 109.3
C3B C4B H4B2 109.3
H4B1 C4B H4B2 108.0
C4B C5B H5B1 109.5
C4B C5B H5B2 109.5
H5B1 C5B H5B2 109.5
C4B C5B H5B3 109.5
H5B1 C5B H5B3 109.5
H5B2 C5B H5B3 109.5

loop_
_geom_bond_atom_site_label_1
_geom_bond_atom_site_label_2
_geom_bond_distance
C1 C6 1.379(4)
C1 C2 1.399(4)
C1 H1 0.9300
C2 C3 1.385(4)
C2 H2 0.9300
C3 C4 1.390(4)
C3 H3 0.9300
C4 C5 1.389(4)
C4 H4 0.9300
C5 C6 1.393(4)
C5 C9 1.468(4)
C6 C7 1.531(4)
C7 C8 1.525(4)
C7 C68 1.528(3)
C7 C45 1.539(3)
C8 C13 1.396(4)
C8 C9 1.417(4)
C9 C10 1.383(4)
C10 C11 1.378(4)
C10 H10 0.9300
C11 C12 1.396(4)
C11 H11 0.9300
C12 C13 1.406(4)
C12 C16 1.470(4)
C13 C14 1.539(4)
C14 C21 1.525(4)
C14 C15 1.528(4)
C14 C44 1.533(4)
C15 C20 1.393(4)
C15 C16 1.402(4)
C16 C17 1.388(4)
C17 C18 1.387(4)
C17 H17 0.9300
C18 C19 1.395(4)
C18 H18 0.9300
C19 C20 1.385(4)
C19 H19 0.9300
C20 H20 0.9300
C21 C22 1.391(4)
C21 C32 1.405(4)
C22 C23 1.401(4)
C22 H22 0.9300
C23 C30 1.403(4)
C23 C24 1.491(4)
C24 C29 1.398(4)
C24 C25 1.405(4)
C25 C26 1.390(4)
C25 H25 0.9300
C26 C27 1.377(4)
C26 H26 0.9300
C29 C28 1.384(4)
C29 H29 0.9300
C27 F1 1.359(3)
C27 C28 1.379(4)
C28 H28 0.9300
C30 C31 1.385(4)
C30 H30 0.9300
C31 C32 1.392(4)
C31 H31 0.9300
C32 C33 1.463(4)
C33 C44 1.387(4)
C33 C34 1.398(4)
C34 C35 1.383(4)
C34 H34 0.9300
C35 C36 1.400(4)
C35 H35 0.9300
C36 C43 1.414(4)
C36 C37 1.487(4)
C37 C42 1.388(4)
C37 C38 1.400(4)
C38 C39 1.383(4)
C38 H38 0.9300
C39 C40 1.360(4)
C39 H39 0.9300
C40 F2 1.367(3)
C40 C41 1.379(4)
C41 C42 1.383(4)
C41 H41 0.9300
C42 H42 0.9300
C43 C44 1.383(4)
C43 H43 0.9300
C45 C46 1.382(3)
C45 C56 1.393(4)
C46 C47 1.409(4)
C46 H46 0.9300
C47 C54 1.398(4)
C47 C48 1.484(4)
C48 C49 1.390(4)
C48 C53 1.404(4)
C49 C50 1.389(4)
C49 H49 0.9300
C50 C51 1.375(4)
C50 H50 0.9300
C51 C52 1.359(4)
C51 F3 1.368(3)
C52 C53 1.385(4)
C52 H52 0.9300
C53 H53 0.9300
C54 C55 1.388(4)
C54 H54 0.9300
C55 C56 1.394(4)
C55 H55 0.9300
C56 C57 1.461(3)
C57 C58 1.393(4)
C57 C68 1.403(4)
C58 C59 1.387(4)
C58 H58 0.9300
C59 C60 1.404(4)
C59 H59 0.9300
C60 C67 1.398(4)
C60 C61 1.490(3)
C61 C62 1.390(4)
C61 C66 1.399(4)
C62 C63 1.385(4)
C62 H62 0.9300
C63 C64 1.382(4)
C63 H63 0.9300
C64 F4 1.363(3)
C64 C65 1.368(4)
C65 C66 1.386(4)
C65 H65 0.9300
C66 H66 0.9300
C67 C68 1.383(3)
C67 H67 0.9300
C1A C2A 1.393(3)
C1A C6A 1.395(4)
C1A C9A 1.472(4)
C2A C3A 1.377(4)
C2A H2A 0.9300
C3A C4A 1.388(4)
C3A H3A 0.9300
C4A C5A 1.395(4)
C4A H4A 0.9300
C5A C6A 1.382(4)
C5A H5A 0.9300
C6A C7A 1.536(3)
C7A C66A 1.534(4)
C7A C8A 1.537(4)
C7A C45A 1.551(4)
C8A C13A 1.403(4)
C8A C9A 1.413(3)
C9A C10A 1.385(4)
C10A C11A 1.393(4)
C10A H10A 0.9300
C11A C12A 1.394(4)
C11A H11A 0.9300
C12A C13A 1.404(4)
C12A C16A 1.468(4)
C13A C14A 1.533(3)
C14A C44A 1.519(4)
C14A C21A 1.521(4)
C14A C15A 1.536(4)
C15A C20A 1.391(4)
C15A C16A 1.399(4)
C16A C17A 1.386(4)
C17A C18A 1.386(4)
C17A H17A 0.9300
C18A C19A 1.392(4)
C18A H18A 0.9300
C19A C20A 1.378(4)
C19A H19A 0.9300
C20A H20A 0.9300
C21A C22A 1.380(4)
C21A C32A 1.404(4)
C22A C23A 1.405(4)
C22A H22A 0.9300
C23A C30A 1.400(4)
C23A C24A 1.490(4)
C24A C29A 1.390(4)
C24A C25A 1.407(4)
C25A C26A 1.392(4)
C25A H25A 0.9300
C26A C27A 1.372(4)
C26A H26A 0.9300
C27A F1A 1.368(3)
C27A C28A 1.378(4)
C28A C29A 1.392(4)
C28A H28A 0.9300
C29A H29A 0.9300
C30A C31A 1.396(4)
C30A H30A 0.9300
C31A C32A 1.395(4)
C31A H31A 0.9300
C32A C33A 1.473(4)
C33A C44A 1.391(4)
C33A C34A 1.393(4)
C34A C35A 1.399(4)
C34A H34A 0.9300
C35A C36A 1.399(4)
C35A H35A 0.9300
C36A C43A 1.399(4)
C36A C37A 1.487(4)
C37A C38A 1.391(4)
C37A C42A 1.405(4)
C38A C39A 1.388(4)
C38A H38A 0.9300
C39A C40A 1.369(4)
C39A H39A 0.9300
C40A F2A 1.366(3)
C40A C41A 1.372(4)
C41A C42A 1.392(4)
C41A H41A 0.9300
C42A H42A 0.9300
C43A C44A 1.381(4)
C43A H43A 0.9300
C45A C46A 1.378(4)
C45A C56A 1.392(4)
C46A C47A 1.408(4)
C46A H46A 0.9300
C47A C54A 1.403(4)
C47A C48A 1.496(4)
C48A C49A 1.386(4)
C48A C53A 1.397(4)
C49A C50A 1.389(4)
C49A H49A 0.9300
C50A C51A 1.381(5)
C50A H50A 0.9300
C51A F3A 1.366(3)
C51A C52A 1.371(5)
C52A C53A 1.392(4)
C52A H52A 0.9300
C53A H53A 0.9300
C54A C55A 1.389(4)
C54A H54A 0.9300
C55A C56A 1.395(4)
C55A H55A 0.9300
C56A C57A 1.466(4)
C57A C58A 1.381(4)
C57A C66A 1.402(4)
C58A C59A 1.394(4)
C58A H58A 0.9300
C59A C60A 1.400(4)
C59A H59A 0.9300
C60A C65A 1.402(4)
C60A C61A 1.496(4)
C61A C64A 1.391(4)
C61A C62A 1.395(4)
C62A C63A 1.394(4)
C62A H62A 0.9300
C63A C67A 1.370(5)
C63A H63A 0.9300
C64A C68A 1.396(4)
C64A H64A 0.9300
C65A C66A 1.382(4)
C65A H65A 0.9300
C67A F4A 1.366(3)
C67A C68A 1.372(5)
C68A H68A 0.9300
C1B C2B 1.450(6)
C1B H1B1 0.9600
C1B H1B2 0.9600
C1B H1B3 0.9600
C2B C3B 1.551(5)
C2B H2B1 0.9700
C2B H2B2 0.9700
C3B C4B 1.561(5)
C3B H3B1 0.9700
C3B H3B2 0.9700
C4B C5B 1.507(6)
C4B H4B1 0.9700
C4B H4B2 0.9700
C5B H5B1 0.9600
C5B H5B2 0.9600
C5B H5B3 0.9600

loop_
_geom_torsion_atom_site_label_1
_geom_torsion_atom_site_label_2
_geom_torsion_atom_site_label_3
_geom_torsion_atom_site_label_4
_geom_torsion
C6 C1 C2 C3 -1.6(4)
C1 C2 C3 C4 1.1(4)
C2 C3 C4 C5 0.2(4)
C3 C4 C5 C6 -0.8(4)
C3 C4 C5 C9 -178.2(2)
C2 C1 C6 C5 1.0(4)
C2 C1 C6 C7 -179.7(2)
C4 C5 C6 C1 0.2(4)
C9 C5 C6 C1 178.2(2)
C4 C5 C6 C7 -179.2(2)
C9 C5 C6 C7 -1.2(3)
C1 C6 C7 C8 -174.8(2)
C5 C6 C7 C8 4.6(3)
C1 C6 C7 C68 -45.1(3)
C5 C6 C7 C68 134.2(2)
C1 C6 C7 C45 65.2(3)
C5 C6 C7 C45 -115.4(2)
C68 C7 C8 C13 57.8(4)
C6 C7 C8 C13 -180.0(2)
C45 C7 C8 C13 -62.3(3)
C68 C7 C8 C9 -128.6(2)
C6 C7 C8 C9 -6.4(2)
C45 C7 C8 C9 111.3(2)
C13 C8 C9 C10 0.4(4)
C7 C8 C9 C10 -174.2(2)
C13 C8 C9 C5 -179.3(2)
C7 C8 C9 C5 6.1(3)
C4 C5 C9 C10 -5.0(5)
C6 C5 C9 C10 177.3(3)
C4 C5 C9 C8 174.7(3)
C6 C5 C9 C8 -3.0(3)
C8 C9 C10 C11 1.2(4)
C5 C9 C10 C11 -179.1(2)
C9 C10 C11 C12 -1.6(4)
C10 C11 C12 C13 0.5(4)
C10 C11 C12 C16 178.8(3)
C9 C8 C13 C12 -1.5(3)
C7 C8 C13 C12 171.7(2)
C9 C8 C13 C14 174.8(2)
C7 C8 C13 C14 -12.1(4)
C11 C12 C13 C8 1.0(4)
C16 C12 C13 C8 -177.5(2)
C11 C12 C13 C14 -176.0(2)
C16 C12 C13 C14 5.5(3)
C8 C13 C14 C21 -61.5(3)
C12 C13 C14 C21 115.0(2)
C8 C13 C14 C15 177.9(2)
C12 C13 C14 C15 -5.6(3)
C8 C13 C14 C44 57.1(4)
C12 C13 C14 C44 -126.4(2)
C21 C14 C15 C20 63.5(3)
C44 C14 C15 C20 -49.1(3)
C13 C14 C15 C20 -174.9(3)
C21 C14 C15 C16 -117.7(2)
C44 C14 C15 C16 129.7(2)
C13 C14 C15 C16 3.9(3)
C20 C15 C16 C17 -0.3(4)
C14 C15 C16 C17 -179.2(2)
C20 C15 C16 C12 178.0(2)
C14 C15 C16 C12 -0.9(3)
C11 C12 C16 C17 -3.3(5)
C13 C12 C16 C17 175.2(3)
C11 C12 C16 C15 178.7(3)
C13 C12 C16 C15 -2.9(3)
C15 C16 C17 C18 0.4(4)
C12 C16 C17 C18 -177.4(3)
C16 C17 C18 C19 -0.4(4)
C17 C18 C19 C20 0.2(4)
C18 C19 C20 C15 -0.1(4)
C16 C15 C20 C19 0.1(4)
C14 C15 C20 C19 178.8(2)
C15 C14 C21 C22 60.2(3)
C44 C14 C21 C22 178.2(3)
C13 C14 C21 C22 -54.1(4)
C15 C14 C21 C32 -118.2(2)
C44 C14 C21 C32 -0.1(3)
C13 C14 C21 C32 127.5(2)
C32 C21 C22 C23 -1.9(4)
C14 C21 C22 C23 179.9(2)
C21 C22 C23 C30 -1.8(4)
C21 C22 C23 C24 177.8(2)
C22 C23 C24 C29 -147.6(3)
C30 C23 C24 C29 32.0(4)
C22 C23 C24 C25 34.9(4)
C30 C23 C24 C25 -145.5(3)
C29 C24 C25 C26 -1.1(4)
C23 C24 C25 C26 176.4(3)
C24 C25 C26 C27 0.2(4)
C25 C24 C29 C28 0.8(4)
C23 C24 C29 C28 -176.8(3)
C25 C26 C27 F1 -179.4(3)
C25 C26 C27 C28 1.1(5)
F1 C27 C28 C29 179.1(3)
C26 C27 C28 C29 -1.4(5)
C24 C29 C28 C27 0.4(4)
C22 C23 C30 C31 2.9(4)
C24 C23 C30 C31 -176.7(2)
C23 C30 C31 C32 -0.3(4)
C30 C31 C32 C21 -3.4(4)
C30 C31 C32 C33 177.9(3)
C22 C21 C32 C31 4.5(4)
C14 C21 C32 C31 -177.0(2)
C22 C21 C32 C33 -176.5(2)
C14 C21 C32 C33 2.0(3)
C31 C32 C33 C44 175.5(3)
C21 C32 C33 C44 -3.3(3)
C31 C32 C33 C34 -6.7(5)
C21 C32 C33 C34 174.4(3)
C44 C33 C34 C35 0.0(4)
C32 C33 C34 C35 -177.6(3)
C33 C34 C35 C36 -1.8(4)
C34 C35 C36 C43 2.2(4)
C34 C35 C36 C37 -176.4(3)
C35 C36 C37 C42 -155.7(3)
C43 C36 C37 C42 25.7(4)
C35 C36 C37 C38 28.0(4)
C43 C36 C37 C38 -150.6(3)
C42 C37 C38 C39 -2.0(4)
C36 C37 C38 C39 174.5(3)
C37 C38 C39 C40 0.2(4)
C38 C39 C40 F2 -177.3(3)
C38 C39 C40 C41 1.7(5)
C39 C40 C41 C42 -1.6(5)
F2 C40 C41 C42 177.4(3)
C40 C41 C42 C37 -0.3(5)
C38 C37 C42 C41 2.1(4)
C36 C37 C42 C41 -174.4(3)
C35 C36 C43 C44 -0.7(4)
C37 C36 C43 C44 177.9(2)
C36 C43 C44 C33 -1.1(4)
C36 C43 C44 C14 174.6(2)
C34 C33 C44 C43 1.5(4)
C32 C33 C44 C43 179.5(2)
C34 C33 C44 C14 -174.8(2)
C32 C33 C44 C14 3.2(3)
C21 C14 C44 C43 -178.0(3)
C15 C14 C44 C43 -58.7(3)
C13 C14 C44 C43 57.3(4)
C21 C14 C44 C33 -1.9(3)
C15 C14 C44 C33 117.4(2)
C13 C14 C44 C33 -126.7(2)
C8 C7 C45 C46 -47.6(3)
C68 C7 C45 C46 -178.6(3)
C6 C7 C45 C46 65.4(3)
C8 C7 C45 C56 134.6(2)
C68 C7 C45 C56 3.6(3)
C6 C7 C45 C56 -112.4(2)
C56 C45 C46 C47 0.4(4)
C7 C45 C46 C47 -177.2(2)
C45 C46 C47 C54 0.8(4)
C45 C46 C47 C48 -179.4(2)
C54 C47 C48 C49 -154.5(3)
C46 C47 C48 C49 25.7(4)
C54 C47 C48 C53 27.0(4)
C46 C47 C48 C53 -152.8(3)
C53 C48 C49 C50 0.1(4)
C47 C48 C49 C50 -178.4(3)
C48 C49 C50 C51 -0.5(5)
C49 C50 C51 C52 0.4(5)
C49 C50 C51 F3 179.7(3)
F3 C51 C52 C53 -179.1(3)
C50 C51 C52 C53 0.2(5)
C51 C52 C53 C48 -0.7(4)
C49 C48 C53 C52 0.5(4)
C47 C48 C53 C52 179.1(3)
C46 C47 C54 C55 -1.2(4)
C48 C47 C54 C55 179.0(2)
C47 C54 C55 C56 0.4(4)
C46 C45 C56 C55 -1.2(4)
C7 C45 C56 C55 176.7(2)
C46 C45 C56 C57 -179.7(2)
C7 C45 C56 C57 -1.7(3)
C54 C55 C56 C45 0.8(4)
C54 C55 C56 C57 178.9(3)
C45 C56 C57 C58 175.8(3)
C55 C56 C57 C58 -2.4(5)
C45 C56 C57 C68 -1.2(3)
C55 C56 C57 C68 -179.4(3)
C68 C57 C58 C59 2.5(4)
C56 C57 C58 C59 -174.2(3)
C57 C58 C59 C60 0.0(4)
C58 C59 C60 C67 -2.2(4)
C58 C59 C60 C61 175.6(2)
C67 C60 C61 C62 142.7(3)
C59 C60 C61 C62 -35.0(4)
C67 C60 C61 C66 -36.0(4)
C59 C60 C61 C66 146.2(3)
C66 C61 C62 C63 -1.4(4)
C60 C61 C62 C63 179.8(3)
C61 C62 C63 C64 0.2(4)
C62 C63 C64 F4 -178.8(2)
C62 C63 C64 C65 0.4(4)
F4 C64 C65 C66 179.4(2)
C63 C64 C65 C66 0.1(4)
C64 C65 C66 C61 -1.4(4)
C62 C61 C66 C65 2.0(4)
C60 C61 C66 C65 -179.2(3)
C59 C60 C67 C68 1.7(4)
C61 C60 C67 C68 -176.1(2)
C60 C67 C68 C57 0.8(4)
C60 C67 C68 C7 169.8(2)
C58 C57 C68 C67 -3.0(4)
C56 C57 C68 C67 174.4(2)
C58 C57 C68 C7 -173.8(2)
C56 C57 C68 C7 3.6(3)
C8 C7 C68 C67 60.0(4)
C6 C7 C68 C67 -58.3(3)
C45 C7 C68 C67 -174.3(3)
C8 C7 C68 C57 -130.1(2)
C6 C7 C68 C57 111.6(2)
C45 C7 C68 C57 -4.4(3)
C6A C1A C2A C3A -1.3(4)
C9A C1A C2A C3A 175.8(3)
C1A C2A C3A C4A -0.5(4)
C2A C3A C4A C5A 1.3(5)
C3A C4A C5A C6A -0.3(4)
C4A C5A C6A C1A -1.4(4)
C4A C5A C6A C7A 177.7(3)
C2A C1A C6A C5A 2.2(4)
C9A C1A C6A C5A -175.4(2)
C2A C1A C6A C7A -177.0(2)
C9A C1A C6A C7A 5.4(3)
C5A C6A C7A C66A 40.5(4)
C1A C6A C7A C66A -140.4(2)
C5A C6A C7A C8A 171.2(3)
C1A C6A C7A C8A -9.6(3)
C5A C6A C7A C45A -70.5(3)
C1A C6A C7A C45A 108.7(2)
C66A C7A C8A C13A -48.0(4)
C6A C7A C8A C13A -173.2(3)
C45A C7A C8A C13A 71.2(4)
C66A C7A C8A C9A 135.8(2)
C6A C7A C8A C9A 10.6(3)
C45A C7A C8A C9A -105.0(2)
C13A C8A C9A C10A -2.9(4)
C7A C8A C9A C10A 173.9(2)
C13A C8A C9A C1A 175.1(2)
C7A C8A C9A C1A -8.1(3)
C2A C1A C9A C10A 2.2(5)
C6A C1A C9A C10A 179.5(3)
C2A C1A C9A C8A -175.6(3)
C6A C1A C9A C8A 1.8(3)
C8A C9A C10A C11A 0.7(4)
C1A C9A C10A C11A -176.8(3)
C9A C10A C11A C12A 1.5(4)
C10A C11A C12A C13A -1.6(4)
C10A C11A C12A C16A -179.3(3)
C9A C8A C13A C12A 2.8(4)
C7A C8A C13A C12A -173.1(3)
C9A C8A C13A C14A -176.7(3)
C7A C8A C13A C14A 7.4(5)
C11A C12A C13A C8A -0.6(4)
C16A C12A C13A C8A 177.4(2)
C11A C12A C13A C14A 178.9(2)
C16A C12A C13A C14A -3.0(3)
C8A C13A C14A C44A -57.0(4)
C12A C13A C14A C44A 123.5(2)
C8A C13A C14A C21A 63.8(4)
C12A C13A C14A C21A -115.7(3)
C8A C13A C14A C15A -177.4(3)
C12A C13A C14A C15A 3.1(3)
C44A C14A C15A C20A 51.6(4)
C21A C14A C15A C20A -59.0(4)
C13A C14A C15A C20A 177.1(3)
C44A C14A C15A C16A -127.6(2)
C21A C14A C15A C16A 121.8(2)
C13A C14A C15A C16A -2.1(3)
C20A C15A C16A C17A -0.2(4)
C14A C15A C16A C17A 179.0(2)
C20A C15A C16A C12A -178.8(3)
C14A C15A C16A C12A 0.5(3)
C11A C12A C16A C17A 1.2(5)
C13A C12A C16A C17A -176.7(3)
C11A C12A C16A C15A 179.5(3)
C13A C12A C16A C15A 1.6(3)
C15A C16A C17A C18A 0.6(4)
C12A C16A C17A C18A 178.7(3)
C16A C17A C18A C19A -0.2(4)
C17A C18A C19A C20A -0.4(5)
C18A C19A C20A C15A 0.7(5)
C16A C15A C20A C19A -0.4(4)
C14A C15A C20A C19A -179.5(3)
C44A C14A C21A C22A -177.4(3)
C13A C14A C21A C22A 53.4(4)
C15A C14A C21A C22A -60.9(3)
C44A C14A C21A C32A -3.4(3)
C13A C14A C21A C32A -132.6(2)
C15A C14A C21A C32A 113.1(3)
C32A C21A C22A C23A -0.7(4)
C14A C21A C22A C23A 172.7(2)
C21A C22A C23A C30A 3.0(4)
C21A C22A C23A C24A -174.8(2)
C30A C23A C24A C29A -38.2(4)
C22A C23A C24A C29A 139.6(3)
C30A C23A C24A C25A 143.6(3)
C22A C23A C24A C25A -38.6(4)
C29A C24A C25A C26A -0.5(4)
C23A C24A C25A C26A 177.8(3)
C24A C25A C26A C27A -0.1(4)
C25A C26A C27A F1A -179.1(2)
C25A C26A C27A C28A 0.0(4)
F1A C27A C28A C29A 179.7(2)
C26A C27A C28A C29A 0.6(4)
C25A C24A C29A C28A 1.2(4)
C23A C24A C29A C28A -177.1(3)
C27A C28A C29A C24A -1.3(4)
C22A C23A C30A C31A -2.5(4)
C24A C23A C30A C31A 175.3(2)
C23A C30A C31A C32A -0.4(4)
C30A C31A C32A C21A 2.7(4)
C30A C31A C32A C33A -175.0(3)
C22A C21A C32A C31A -2.1(4)
C14A C21A C32A C31A -176.6(2)
C22A C21A C32A C33A 176.1(2)
C14A C21A C32A C33A 1.6(3)
C31A C32A C33A C44A 179.0(3)
C21A C32A C33A C44A 1.1(3)
C31A C32A C33A C34A 2.6(5)
C21A C32A C33A C34A -175.2(3)
C44A C33A C34A C35A -1.6(4)
C32A C33A C34A C35A 174.5(3)
C33A C34A C35A C36A 1.7(4)
C34A C35A C36A C43A -0.4(4)
C34A C35A C36A C37A -177.5(3)
C43A C36A C37A C38A -137.8(3)
C35A C36A C37A C38A 39.3(4)
C43A C36A C37A C42A 39.4(4)
C35A C36A C37A C42A -143.5(3)
C42A C37A C38A C39A -0.8(4)
C36A C37A C38A C39A 176.4(3)
C37A C38A C39A C40A 0.8(5)
C38A C39A C40A F2A 179.6(3)
C38A C39A C40A C41A -0.1(5)
F2A C40A C41A C42A 179.7(3)
C39A C40A C41A C42A -0.6(5)
C40A C41A C42A C37A 0.5(4)
C38A C37A C42A C41A 0.1(4)
C36A C37A C42A C41A -177.1(3)
C35A C36A C43A C44A -1.0(4)
C37A C36A C43A C44A 176.2(2)
C36A C43A C44A C33A 1.1(4)
C36A C43A C44A C14A -171.1(2)
C34A C33A C44A C43A 0.2(4)
C32A C33A C44A C43A -176.8(2)
C34A C33A C44A C14A 173.5(2)
C32A C33A C44A C14A -3.5(3)
C21A C14A C44A C43A 177.1(2)
C13A C14A C44A C43A -54.3(4)
C15A C14A C44A C43A 61.3(3)
C21A C14A C44A C33A 4.2(3)
C13A C14A C44A C33A 132.7(2)
C15A C14A C44A C33A -111.7(3)
C66A C7A C45A C46A -175.3(3)
C6A C7A C45A C46A -56.9(3)
C8A C7A C45A C46A 54.2(3)
C66A C7A C45A C56A 0.5(3)
C6A C7A C45A C56A 119.0(2)
C8A C7A C45A C56A -129.9(2)
C56A C45A C46A C47A 0.1(4)
C7A C45A C46A C47A 175.5(2)
C45A C46A C47A C54A 2.3(4)
C45A C46A C47A C48A -178.4(2)
C54A C47A C48A C49A 149.2(3)
C46A C47A C48A C49A -30.1(4)
C54A C47A C48A C53A -30.3(4)
C46A C47A C48A C53A 150.4(3)
C53A C48A C49A C50A 0.8(4)
C47A C48A C49A C50A -178.6(2)
C48A C49A C50A C51A 0.4(4)
C49A C50A C51A F3A 177.8(2)
C49A C50A C51A C52A -1.5(4)
F3A C51A C52A C53A -178.0(2)
C50A C51A C52A C53A 1.2(4)
C51A C52A C53A C48A 0.1(4)
C49A C48A C53A C52A -1.1(4)
C47A C48A C53A C52A 178.4(2)
C46A C47A C54A C55A -2.3(4)
C48A C47A C54A C55A 178.4(2)
C47A C54A C55A C56A -0.3(4)
C46A C45A C56A C55A -2.7(4)
C7A C45A C56A C55A -178.9(2)
C46A C45A C56A C57A 174.3(2)
C7A C45A C56A C57A -1.8(3)
C54A C55A C56A C45A 2.7(4)
C54A C55A C56A C57A -173.6(3)
C45A C56A C57A C58A -173.1(3)
C55A C56A C57A C58A 3.5(5)
C45A C56A C57A C66A 2.5(3)
C55A C56A C57A C66A 179.1(3)
C66A C57A C58A C59A -1.4(4)
C56A C57A C58A C59A 173.7(3)
C57A C58A C59A C60A -0.2(4)
C58A C59A C60A C65A 1.6(4)
C58A C59A C60A C61A -175.2(3)
C59A C60A C61A C64A -144.0(3)
C65A C60A C61A C64A 39.3(4)
C59A C60A C61A C62A 40.1(4)
C65A C60A C61A C62A -136.6(3)
C64A C61A C62A C63A 0.6(4)
C60A C61A C62A C63A 176.6(3)
C61A C62A C63A C67A -0.5(5)
C62A C61A C64A C68A -0.6(4)
C60A C61A C64A C68A -176.6(3)
C59A C60A C65A C66A -1.4(4)
C61A C60A C65A C66A 175.3(3)
C60A C65A C66A C57A -0.1(4)
C60A C65A C66A C7A -171.0(3)
C58A C57A C66A C65A 1.6(4)
C56A C57A C66A C65A -174.6(2)
C58A C57A C66A C7A 173.9(2)
C56A C57A C66A C7A -2.2(3)
C6A C7A C66A C65A 57.2(4)
C8A C7A C66A C65A -62.7(4)
C45A C7A C66A C65A 172.7(3)
C6A C7A C66A C57A -114.4(2)
C8A C7A C66A C57A 125.7(2)
C45A C7A C66A C57A 1.1(3)
C62A C63A C67A F4A -178.9(3)
C62A C63A C67A C68A 0.5(5)
F4A C67A C68A C64A 178.8(3)
C63A C67A C68A C64A -0.5(5)
C61A C64A C68A C67A 0.6(4)
C1B C2B C3B C4B 177.2(3)
C2B C3B C4B C5B 173.9(3)
